data_7005146
loop_
_publ_author_name
'Rubio, Miguel'
'Su\'arez, Andr\'es'
'del R\'io, Diego'
'Galindo, Agust\'in'
'Alvarez, Eleuterio'
'Pizzano, Antonio'

_publ_section_title
;
 Rhodium diphosphite pincer complexes. Rare preferred in-plane olefin
 conformation in square-planar compounds.
;
_journal_issue 4
_journal_name_full 'Dalton transactions (Cambridge, England : 2003)'
_journal_page_first 407
_journal_page_last 409
_journal_paper_doi 10.1039/b617164h
_journal_year 2007
_chemical_formula_moiety 'C64 H87 O6 P2 Rh, C5 H12'
_chemical_formula_sum 'C69 H99 O6 P2 Rh'
_chemical_formula_weight 1189.33
_chemical_name_systematic
;
?
;
_space_group_IT_number 14
_symmetry_cell_setting monoclinic
_symmetry_space_group_name_Hall '-P 2ybc'
_symmetry_space_group_name_H-M 'P 1 21/c 1'
_atom_sites_solution_hydrogens geom
_atom_sites_solution_primary direct
_atom_sites_solution_secondary difmap
_audit_creation_method SHELXL-97
_cell_angle_alpha 90.00
_cell_angle_beta 97.7050(10)
_cell_angle_gamma 90.00
_cell_formula_units_Z 4
_cell_length_a 17.2239(5)
_cell_length_b 19.2234(6)
_cell_length_c 20.3456(6)
_cell_measurement_reflns_used 9095
_cell_measurement_temperature 100(2)
_cell_measurement_theta_max 30.49
_cell_measurement_theta_min 2.61
_cell_volume 6675.6(3)
_computing_cell_refinement 'SAINT+ v. 6.04 (Bruker-AXS, 2001)'
_computing_data_collection 'SMART v. 5.625 (Bruker-AXS, 2001)'
_computing_data_reduction 'SAINT+ v. 6.04 (Bruker-AXS, 2001)'
_computing_molecular_graphics 'xp program, SHELXTL v. 6.10, BRUKER, 2000'
_computing_publication_material 'XCIF program, SHELXTL v.6.10, Bruker 2000'
_computing_structure_refinement 'SHELXL-97 (Sheldrick, 1997)'
_computing_structure_solution 'SHELXS-97 (Sheldrick, 1990)'
_diffrn_ambient_temperature 100(2)
_diffrn_detector_area_resol_mean 8.26
_diffrn_measured_fraction_theta_full 0.999
_diffrn_measured_fraction_theta_max 0.999
_diffrn_measurement_device_type 'Bruker-Nonius X8Apex II CCD area detector'
_diffrn_measurement_method 'phi and omega scans with narrow frames'
_diffrn_radiation_monochromator graphite
_diffrn_radiation_source 'fine-focus sealed tube'
_diffrn_radiation_type MoK\a
_diffrn_radiation_wavelength 0.71073
_diffrn_reflns_av_R_equivalents 0.0346
_diffrn_reflns_av_sigmaI/netI 0.0223
_diffrn_reflns_limit_h_max 24
_diffrn_reflns_limit_h_min -20
_diffrn_reflns_limit_k_max 26
_diffrn_reflns_limit_k_min -27
_diffrn_reflns_limit_l_max 29
_diffrn_reflns_limit_l_min -29
_diffrn_reflns_number 153626
_diffrn_reflns_theta_full 30.52
_diffrn_reflns_theta_max 30.52
_diffrn_reflns_theta_min 2.35
_diffrn_standards_decay_% 'no decay'
_exptl_absorpt_coefficient_mu 0.351
_exptl_absorpt_correction_T_max 0.9205
_exptl_absorpt_correction_T_min 0.9020
_exptl_absorpt_correction_type multi-scan
_exptl_absorpt_process_details
;
SADABS v. 2.03: Area-Detector Absorption Correction.
(1997-2001) Bruker-AXS within SAINT+ package, v. 6.04
;
_exptl_crystal_colour yellow
_exptl_crystal_density_diffrn 1.183
_exptl_crystal_density_method 'not measured'
_exptl_crystal_description prism
_exptl_crystal_F_000 2544
_exptl_crystal_size_max 0.30
_exptl_crystal_size_mid 0.26
_exptl_crystal_size_min 0.24
_refine_diff_density_max 0.883
_refine_diff_density_min -0.796
_refine_diff_density_rms 0.067
_refine_ls_extinction_method none
_refine_ls_goodness_of_fit_ref 1.052
_refine_ls_hydrogen_treatment mixed
_refine_ls_matrix_type full
_refine_ls_number_parameters 719
_refine_ls_number_reflns 20381
_refine_ls_number_restraints 35
_refine_ls_restrained_S_all 1.058
_refine_ls_R_factor_all 0.0392
_refine_ls_R_factor_gt 0.0311
_refine_ls_shift/su_max 0.001
_refine_ls_shift/su_mean 0.000
_refine_ls_structure_factor_coef Fsqd
_refine_ls_weighting_details 'calc w=1/[\s^2^(Fo^2^)+(0.0429P)^2^+3.5071P] where P=(Fo^2^+2Fc^2^)/3'
_refine_ls_weighting_scheme calc
_refine_ls_wR_factor_gt 0.0797
_refine_ls_wR_factor_ref 0.0850
_reflns_number_gt 17602
_reflns_number_total 20381
_reflns_threshold_expression >2sigma(I)
_cod_data_source_file b617164h.txt
_cod_data_source_block ea07405a
_cod_depositor_comments
;
The following automatic conversions were performed:
'_symmetry_cell_setting' value 'Monoclinic' changed to 'monoclinic'
according to '/home/saulius/struct/CIF-dictionaries/cif_core.dic'
dictionary named 'cif_core.dic' version 2.4.1 from 2010-06-29.

Automatic conversion script
Id: cif_fix_enum 1527 2010-12-29 10:47:43Z saulius 
;
_cod_original_sg_symbol_H-M P2(1)/c
_cod_database_code 7005146

loop_
_symmetry_equiv_pos_as_xyz
'x, y, z'
'-x, y+1/2, -z+1/2'
'-x, -y, -z'
'x, -y-1/2, z-1/2'

loop_
_atom_site_label
_atom_site_type_symbol
_atom_site_fract_x
_atom_site_fract_y
_atom_site_fract_z
_atom_site_U_iso_or_equiv
_atom_site_adp_type
_atom_site_occupancy
_atom_site_symmetry_multiplicity
_atom_site_calc_flag
_atom_site_refinement_flags
_atom_site_disorder_assembly
_atom_site_disorder_group
Rh1 Rh 0.307973(6) 0.159415(5) 0.203457(5) 0.01182(3) Uani 1 1 d . . .
P1 P 0.292276(19) 0.046373(17) 0.215518(16) 0.01266(6) Uani 1 1 d . . .
P2 P 0.35680(2) 0.254276(17) 0.162552(15) 0.01278(6) Uani 1 1 d . . .
O1 O 0.35387(6) 0.00355(5) 0.17753(5) 0.01550(17) Uani 1 1 d . . .
O2 O 0.30669(5) 0.02026(5) 0.29112(4) 0.01415(17) Uani 1 1 d . . .
O3 O 0.21580(5) 0.00307(5) 0.18350(5) 0.01570(18) Uani 1 1 d . . .
O4 O 0.41567(6) 0.23296(5) 0.10999(5) 0.01619(18) Uani 1 1 d . . .
O5 O 0.41646(5) 0.30926(5) 0.20340(4) 0.01372(17) Uani 1 1 d . . .
O6 O 0.29208(6) 0.30284(5) 0.12188(5) 0.01598(18) Uani 1 1 d . . .
C1 C 0.38464(7) 0.11920(7) 0.14652(6) 0.0134(2) Uani 1 1 d . . .
C2 C 0.39922(7) 0.04799(7) 0.14337(6) 0.0142(2) Uani 1 1 d . . .
C3 C 0.45493(8) 0.01888(7) 0.10817(7) 0.0179(2) Uani 1 1 d . . .
H3 H 0.4634 -0.0299 0.1080 0.021 Uiso 1 1 d R . .
C4 C 0.49791(8) 0.06382(8) 0.07303(7) 0.0188(3) Uani 1 1 d . . .
H4 H 0.5367 0.0453 0.0488 0.023 Uiso 1 1 d R . .
C5 C 0.48502(8) 0.13513(7) 0.07291(6) 0.0164(2) Uani 1 1 d . . .
H5 H 0.5140 0.1655 0.0486 0.020 Uiso 1 1 d R . .
C6 C 0.42884(8) 0.16084(6) 0.10939(6) 0.0134(2) Uani 1 1 d . . .
C7 C 0.30242(8) -0.04972(7) 0.31002(6) 0.0138(2) Uani 1 1 d . . .
C8 C 0.36896(7) -0.08193(7) 0.34427(6) 0.0138(2) Uani 1 1 d . . .
C9 C 0.36034(8) -0.15237(7) 0.35885(6) 0.0160(2) Uani 1 1 d . . .
H9 H 0.4046 -0.1767 0.3805 0.019 Uiso 1 1 d R . .
C10 C 0.28984(8) -0.18910(7) 0.34333(7) 0.0176(2) Uani 1 1 d . . .
C11 C 0.22426(8) -0.15228(7) 0.31512(7) 0.0186(3) Uani 1 1 d . . .
H11 H 0.1751 -0.1753 0.3069 0.022 Uiso 1 1 d R . .
C12 C 0.22945(8) -0.08183(7) 0.29853(6) 0.0153(2) Uani 1 1 d . . .
C13 C 0.15696(8) -0.04276(7) 0.27391(7) 0.0161(2) Uani 1 1 d . . .
C14 C 0.14977(7) -0.00167(7) 0.21672(6) 0.0153(2) Uani 1 1 d . . .
C15 C 0.07872(8) 0.02920(7) 0.19003(7) 0.0176(2) Uani 1 1 d . . .
C16 C 0.01715(8) 0.02265(8) 0.22814(7) 0.0202(3) Uani 1 1 d . . .
H16 H -0.0313 0.0445 0.2124 0.024 Uiso 1 1 d R . .
C17 C 0.02269(8) -0.01398(8) 0.28779(7) 0.0201(3) Uani 1 1 d . . .
C18 C 0.09272(8) -0.04802(8) 0.30889(7) 0.0192(3) Uani 1 1 d . . .
H18 H 0.0971 -0.0755 0.3480 0.023 Uiso 1 1 d R . .
C19 C 0.44451(8) -0.04150(7) 0.36849(6) 0.0155(2) Uani 1 1 d . . .
C20 C 0.42527(8) 0.02052(7) 0.41179(7) 0.0195(3) Uani 1 1 d . . .
H20A H 0.3903 0.0529 0.3849 0.029 Uiso 1 1 d R . .
H20B H 0.4739 0.0446 0.4292 0.029 Uiso 1 1 d R . .
H20C H 0.3995 0.0035 0.4488 0.029 Uiso 1 1 d R . .
C21 C 0.48426(8) -0.01394(8) 0.31026(7) 0.0206(3) Uani 1 1 d . . .
H21A H 0.4917 -0.0523 0.2801 0.031 Uiso 1 1 d R . .
H21B H 0.5352 0.0063 0.3273 0.031 Uiso 1 1 d R . .
H21C H 0.4510 0.0218 0.2863 0.031 Uiso 1 1 d R . .
C22 C 0.50409(8) -0.08758(8) 0.41169(7) 0.0197(3) Uani 1 1 d . . .
H22A H 0.4801 -0.1061 0.4491 0.030 Uiso 1 1 d R . .
H22B H 0.5502 -0.0598 0.4285 0.030 Uiso 1 1 d R . .
H22C H 0.5199 -0.1262 0.3850 0.030 Uiso 1 1 d R . .
C23 C 0.28729(9) -0.26747(7) 0.35717(7) 0.0213(3) Uani 1 1 d . . .
C24 C 0.31030(11) -0.28132(8) 0.43158(7) 0.0264(3) Uani 1 1 d . . .
H24A H 0.2714 -0.2602 0.4565 0.040 Uiso 1 1 d R . .
H24B H 0.3619 -0.2610 0.4462 0.040 Uiso 1 1 d R . .
H24C H 0.3122 -0.3316 0.4396 0.040 Uiso 1 1 d R . .
C25 C 0.20563(11) -0.29829(9) 0.33615(11) 0.0393(4) Uani 1 1 d . . .
H25A H 0.2067 -0.3483 0.3454 0.059 Uiso 1 1 d R . .
H25B H 0.1902 -0.2906 0.2886 0.059 Uiso 1 1 d R . .
H25C H 0.1677 -0.2757 0.3611 0.059 Uiso 1 1 d R . .
C26 C 0.34558(11) -0.30426(8) 0.31799(8) 0.0278(3) Uani 1 1 d . . .
H26A H 0.3444 -0.3544 0.3263 0.042 Uiso 1 1 d R . .
H26B H 0.3985 -0.2864 0.3321 0.042 Uiso 1 1 d R . .
H26C H 0.3310 -0.2954 0.2705 0.042 Uiso 1 1 d R . .
C27 C 0.06523(9) 0.06493(8) 0.12140(7) 0.0225(3) Uani 1 1 d . . .
C28 C 0.08832(11) 0.01403(11) 0.06828(8) 0.0344(4) Uani 1 1 d . . .
H28A H 0.0568 -0.0284 0.0682 0.052 Uiso 1 1 d R . .
H28B H 0.1440 0.0022 0.0785 0.052 Uiso 1 1 d R . .
H28C H 0.0787 0.0361 0.0245 0.052 Uiso 1 1 d R . .
C29 C -0.02125(10) 0.08318(11) 0.10098(9) 0.0340(4) Uani 1 1 d . . .
H29A H -0.0378 0.1172 0.1322 0.051 Uiso 1 1 d R . .
H29B H -0.0532 0.0410 0.1015 0.051 Uiso 1 1 d R . .
H29C H -0.0281 0.1030 0.0562 0.051 Uiso 1 1 d R . .
C30 C 0.11239(11) 0.13206(10) 0.11976(9) 0.0343(4) Uani 1 1 d . . .
H30A H 0.1024 0.1525 0.0753 0.051 Uiso 1 1 d R . .
H30B H 0.1684 0.1218 0.1306 0.051 Uiso 1 1 d R . .
H30C H 0.0965 0.1650 0.1523 0.051 Uiso 1 1 d R . .
C31 C -0.04596(8) -0.01921(9) 0.32808(7) 0.0251(3) Uani 1 1 d . . .
C32 C -0.01835(10) -0.00336(13) 0.40167(9) 0.0423(5) Uani 1 1 d . . .
H32A H -0.0628 -0.0072 0.4269 0.064 Uiso 1 1 d R . .
H32B H 0.0030 0.0439 0.4060 0.064 Uiso 1 1 d R . .
H32C H 0.0224 -0.0367 0.4190 0.064 Uiso 1 1 d R . .
C33 C -0.07999(10) -0.09318(10) 0.32163(9) 0.0331(4) Uani 1 1 d . . .
H33A H -0.0984 -0.1031 0.2749 0.050 Uiso 1 1 d R . .
H33B H -0.1240 -0.0968 0.3474 0.050 Uiso 1 1 d R . .
H33C H -0.0393 -0.1268 0.3384 0.050 Uiso 1 1 d R . .
C34 C -0.11101(9) 0.03300(10) 0.30410(9) 0.0307(3) Uani 1 1 d . . .
H34A H -0.1316 0.0232 0.2578 0.046 Uiso 1 1 d R . .
H34B H -0.0897 0.0803 0.3077 0.046 Uiso 1 1 d R . .
H34C H -0.1533 0.0288 0.3316 0.046 Uiso 1 1 d R . .
C35 C 0.38655(7) 0.34454(6) 0.25495(6) 0.0129(2) Uani 1 1 d . . .
C36 C 0.41582(8) 0.32999(7) 0.32127(6) 0.0140(2) Uani 1 1 d . . .
C37 C 0.37530(8) 0.36052(7) 0.36916(6) 0.0151(2) Uani 1 1 d . . .
H37 H 0.3926 0.3508 0.4146 0.018 Uiso 1 1 d R . .
C38 C 0.31084(8) 0.40442(7) 0.35360(6) 0.0141(2) Uani 1 1 d . . .
C39 C 0.29064(8) 0.42309(7) 0.28706(6) 0.0141(2) Uani 1 1 d . . .
H39 H 0.2504 0.4564 0.2757 0.017 Uiso 1 1 d R . .
C40 C 0.32829(7) 0.39400(6) 0.23697(6) 0.0130(2) Uani 1 1 d . . .
C41 C 0.30717(7) 0.41868(7) 0.16726(6) 0.0127(2) Uani 1 1 d . . .
C42 C 0.28911(7) 0.37474(6) 0.11290(6) 0.0128(2) Uani 1 1 d . . .
C43 C 0.25933(7) 0.39963(7) 0.04943(6) 0.0138(2) Uani 1 1 d . . .
C44 C 0.25663(8) 0.47167(7) 0.04191(6) 0.0150(2) Uani 1 1 d . . .
H44 H 0.2390 0.4901 -0.0008 0.018 Uiso 1 1 d R . .
C45 C 0.27849(7) 0.51839(7) 0.09390(6) 0.0141(2) Uani 1 1 d . . .
C46 C 0.30204(7) 0.49068(7) 0.15648(6) 0.0135(2) Uani 1 1 d . . .
H46 H 0.3150 0.5213 0.1929 0.016 Uiso 1 1 d R . .
C47 C 0.48908(8) 0.28463(7) 0.34074(6) 0.0164(2) Uani 1 1 d . . .
C48 C 0.51575(9) 0.28775(8) 0.41587(7) 0.0229(3) Uani 1 1 d . . .
H48A H 0.5233 0.3364 0.4297 0.034 Uiso 1 1 d R . .
H48B H 0.5652 0.2624 0.4265 0.034 Uiso 1 1 d R . .
H48C H 0.4756 0.2665 0.4393 0.034 Uiso 1 1 d R . .
C49 C 0.47277(10) 0.20800(8) 0.32266(8) 0.0252(3) Uani 1 1 d . . .
H49A H 0.4286 0.1915 0.3441 0.038 Uiso 1 1 d R . .
H49B H 0.5193 0.1801 0.3379 0.038 Uiso 1 1 d R . .
H49C H 0.4600 0.2035 0.2744 0.038 Uiso 1 1 d R . .
C50 C 0.55753(8) 0.31205(8) 0.30650(7) 0.0229(3) Uani 1 1 d . . .
H50A H 0.5434 0.3094 0.2583 0.034 Uiso 1 1 d R . .
H50B H 0.6043 0.2837 0.3198 0.034 Uiso 1 1 d R . .
H50C H 0.5684 0.3605 0.3196 0.034 Uiso 1 1 d R . .
C51 C 0.26126(8) 0.43102(7) 0.40558(6) 0.0164(2) Uani 1 1 d . . .
C52 C 0.29335(9) 0.40798(9) 0.47606(7) 0.0249(3) Uani 1 1 d . . .
H52A H 0.2950 0.3571 0.4781 0.037 Uiso 1 1 d R . .
H52B H 0.2592 0.4255 0.5072 0.037 Uiso 1 1 d R . .
H52C H 0.3463 0.4265 0.4880 0.037 Uiso 1 1 d R . .
C53 C 0.17783(9) 0.40156(9) 0.38898(8) 0.0270(3) Uani 1 1 d . . .
H53A H 0.1546 0.4184 0.3453 0.041 Uiso 1 1 d R . .
H53B H 0.1457 0.4169 0.4226 0.041 Uiso 1 1 d R . .
H53C H 0.1801 0.3506 0.3886 0.041 Uiso 1 1 d R . .
C54 C 0.25763(10) 0.51079(8) 0.40388(8) 0.0264(3) Uani 1 1 d . . .
H54A H 0.3109 0.5298 0.4123 0.040 Uiso 1 1 d R . .
H54B H 0.2271 0.5274 0.4381 0.040 Uiso 1 1 d R . .
H54C H 0.2326 0.5261 0.3602 0.040 Uiso 1 1 d R . .
C55 C 0.22890(8) 0.35105(7) -0.00847(6) 0.0170(2) Uani 1 1 d . . .
C56 C 0.16655(10) 0.30040(9) 0.01158(7) 0.0275(3) Uani 1 1 d . . .
H56A H 0.1906 0.2695 0.0469 0.041 Uiso 1 1 d R . .
H56B H 0.1451 0.2726 -0.0270 0.041 Uiso 1 1 d R . .
H56C H 0.1243 0.3270 0.0276 0.041 Uiso 1 1 d R . .
C57 C 0.29727(9) 0.31045(8) -0.03153(7) 0.0224(3) Uani 1 1 d . . .
H57A H 0.3340 0.3431 -0.0477 0.034 Uiso 1 1 d R . .
H57B H 0.2770 0.2786 -0.0674 0.034 Uiso 1 1 d R . .
H57C H 0.3244 0.2837 0.0057 0.034 Uiso 1 1 d R . .
C58 C 0.18808(9) 0.39304(8) -0.06774(7) 0.0218(3) Uani 1 1 d . . .
H58A H 0.1462 0.4215 -0.0533 0.033 Uiso 1 1 d R . .
H58B H 0.1656 0.3610 -0.1027 0.033 Uiso 1 1 d R . .
H58C H 0.2264 0.4233 -0.0850 0.033 Uiso 1 1 d R . .
C59 C 0.27684(8) 0.59674(7) 0.07974(7) 0.0165(2) Uani 1 1 d . . .
C60 C 0.19773(10) 0.61870(8) 0.04083(8) 0.0265(3) Uani 1 1 d . . .
H60A H 0.1880 0.5920 -0.0005 0.040 Uiso 1 1 d R . .
H60B H 0.1991 0.6684 0.0305 0.040 Uiso 1 1 d R . .
H60C H 0.1557 0.6097 0.0678 0.040 Uiso 1 1 d R . .
C61 C 0.34232(10) 0.61348(8) 0.03790(8) 0.0253(3) Uani 1 1 d . . .
H61A H 0.3925 0.5967 0.0609 0.038 Uiso 1 1 d R . .
H61B H 0.3451 0.6639 0.0315 0.038 Uiso 1 1 d R . .
H61C H 0.3312 0.5905 -0.0053 0.038 Uiso 1 1 d R . .
C62 C 0.29066(9) 0.63966(7) 0.14367(7) 0.0220(3) Uani 1 1 d . . .
H62A H 0.2500 0.6288 0.1715 0.033 Uiso 1 1 d R . .
H62B H 0.2886 0.6893 0.1326 0.033 Uiso 1 1 d R . .
H62C H 0.3422 0.6284 0.1678 0.033 Uiso 1 1 d R . .
C63 C 0.23604(9) 0.23267(8) 0.25561(7) 0.0212(3) Uani 1 1 d D . .
H63A H 0.2698(10) 0.2637(9) 0.2797(9) 0.021(4) Uiso 1 1 d D . .
H63B H 0.1985(10) 0.2537(10) 0.2234(9) 0.030(5) Uiso 1 1 d D . .
C64 C 0.22462(9) 0.16612(8) 0.27742(7) 0.0197(3) Uani 1 1 d D . .
H64A H 0.2515(11) 0.1506(10) 0.3188(8) 0.024(5) Uiso 1 1 d D . .
H64B H 0.1775(9) 0.1410(9) 0.2611(9) 0.023(5) Uiso 1 1 d D . .
C65 C 0.2129(5) 0.8438(3) 0.0868(3) 0.197(3) Uani 1 1 d U . .
H65A H 0.2191 0.8825 0.1184 0.296 Uiso 1 1 d R . .
H65B H 0.2274 0.8592 0.0441 0.296 Uiso 1 1 d R . .
H65C H 0.2469 0.8052 0.1039 0.296 Uiso 1 1 d R . .
C66 C 0.1264(6) 0.8192(4) 0.0771(3) 0.215(3) Uani 1 1 d U . .
H66A H 0.0924 0.8585 0.0600 0.258 Uiso 1 1 d R . .
H66B H 0.1200 0.7817 0.0434 0.258 Uiso 1 1 d R . .
C67 C 0.1002(3) 0.7928(3) 0.1402(2) 0.157(2) Uani 1 1 d U . .
H67A H 0.1341 0.7526 0.1549 0.189 Uiso 1 1 d R . .
H67B H 0.1125 0.8297 0.1739 0.189 Uiso 1 1 d R . .
C68 C 0.0171(5) 0.7704(6) 0.1436(5) 0.250(4) Uani 1 1 d U . .
H68A H -0.0172 0.8103 0.1288 0.300 Uiso 1 1 d R . .
H68B H 0.0047 0.7329 0.1105 0.300 Uiso 1 1 d R . .
C69 C -0.0051(4) 0.7464(6) 0.2045(5) 0.255(5) Uani 1 1 d U . .
H69A H 0.0221 0.7027 0.2172 0.382 Uiso 1 1 d R . .
H69B H -0.0618 0.7386 0.1992 0.382 Uiso 1 1 d R . .
H69C H 0.0091 0.7813 0.2392 0.382 Uiso 1 1 d R . .

loop_
_atom_site_aniso_label
_atom_site_aniso_U_11
_atom_site_aniso_U_22
_atom_site_aniso_U_33
_atom_site_aniso_U_23
_atom_site_aniso_U_13
_atom_site_aniso_U_12
Rh1 0.01447(5) 0.01114(5) 0.01056(5) 0.00087(3) 0.00432(3) 0.00061(3)
P1 0.01311(14) 0.01244(14) 0.01276(13) 0.00115(11) 0.00293(11) -0.00023(11)
P2 0.01748(15) 0.01157(14) 0.00975(13) 0.00062(10) 0.00344(11) 0.00004(11)
O1 0.0168(4) 0.0131(4) 0.0177(4) 0.0006(3) 0.0062(3) 0.0005(3)
O2 0.0160(4) 0.0125(4) 0.0139(4) 0.0018(3) 0.0017(3) -0.0009(3)
O3 0.0141(4) 0.0184(4) 0.0147(4) 0.0004(3) 0.0021(3) -0.0024(3)
O4 0.0229(5) 0.0141(4) 0.0130(4) 0.0005(3) 0.0077(3) -0.0008(4)
O5 0.0167(4) 0.0139(4) 0.0107(4) -0.0010(3) 0.0025(3) 0.0005(3)
O6 0.0209(5) 0.0115(4) 0.0145(4) 0.0013(3) -0.0014(3) -0.0012(3)
C1 0.0154(6) 0.0144(5) 0.0106(5) -0.0003(4) 0.0023(4) 0.0005(4)
C2 0.0146(6) 0.0154(6) 0.0127(5) -0.0006(4) 0.0029(4) -0.0012(4)
C3 0.0184(6) 0.0174(6) 0.0185(6) -0.0027(5) 0.0047(5) 0.0021(5)
C4 0.0168(6) 0.0231(7) 0.0175(6) -0.0044(5) 0.0060(5) 0.0009(5)
C5 0.0170(6) 0.0208(6) 0.0121(5) -0.0023(5) 0.0046(4) -0.0029(5)
C6 0.0159(6) 0.0141(5) 0.0104(5) -0.0013(4) 0.0019(4) -0.0008(4)
C7 0.0161(6) 0.0124(5) 0.0132(5) 0.0013(4) 0.0033(4) -0.0003(4)
C8 0.0149(6) 0.0156(6) 0.0113(5) -0.0008(4) 0.0029(4) 0.0006(4)
C9 0.0185(6) 0.0149(6) 0.0144(5) 0.0007(4) 0.0012(5) 0.0024(5)
C10 0.0216(6) 0.0133(6) 0.0177(6) 0.0018(5) 0.0015(5) -0.0010(5)
C11 0.0180(6) 0.0163(6) 0.0211(6) 0.0034(5) 0.0013(5) -0.0036(5)
C12 0.0147(6) 0.0151(6) 0.0160(5) 0.0028(4) 0.0020(4) -0.0006(5)
C13 0.0131(6) 0.0160(6) 0.0189(6) 0.0028(5) 0.0007(4) -0.0013(4)
C14 0.0133(5) 0.0163(6) 0.0162(5) 0.0008(4) 0.0016(4) -0.0021(4)
C15 0.0158(6) 0.0189(6) 0.0172(6) 0.0011(5) -0.0011(5) -0.0012(5)
C16 0.0137(6) 0.0254(7) 0.0208(6) 0.0006(5) -0.0004(5) 0.0018(5)
C17 0.0139(6) 0.0264(7) 0.0200(6) 0.0000(5) 0.0025(5) -0.0020(5)
C18 0.0164(6) 0.0213(6) 0.0200(6) 0.0046(5) 0.0026(5) -0.0021(5)
C19 0.0150(6) 0.0174(6) 0.0140(5) -0.0009(4) 0.0012(4) -0.0002(5)
C20 0.0204(6) 0.0189(6) 0.0188(6) -0.0051(5) 0.0016(5) -0.0008(5)
C21 0.0157(6) 0.0288(7) 0.0176(6) 0.0005(5) 0.0030(5) -0.0024(5)
C22 0.0169(6) 0.0242(7) 0.0171(6) -0.0014(5) -0.0007(5) 0.0024(5)
C23 0.0272(7) 0.0141(6) 0.0213(6) 0.0029(5) -0.0010(5) -0.0007(5)
C24 0.0418(9) 0.0180(7) 0.0205(7) 0.0035(5) 0.0079(6) 0.0027(6)
C25 0.0340(9) 0.0166(7) 0.0630(13) 0.0101(8) -0.0088(8) -0.0069(6)
C26 0.0456(10) 0.0172(7) 0.0199(7) -0.0027(5) 0.0022(6) 0.0038(6)
C27 0.0189(6) 0.0285(7) 0.0185(6) 0.0054(5) -0.0027(5) -0.0006(5)
C28 0.0336(9) 0.0487(11) 0.0192(7) -0.0016(7) -0.0023(6) 0.0013(8)
C29 0.0242(8) 0.0473(10) 0.0283(8) 0.0117(7) -0.0053(6) 0.0018(7)
C30 0.0321(9) 0.0348(9) 0.0328(9) 0.0151(7) -0.0073(7) -0.0052(7)
C31 0.0146(6) 0.0397(9) 0.0213(7) 0.0009(6) 0.0039(5) -0.0015(6)
C32 0.0221(8) 0.0823(16) 0.0234(8) -0.0065(9) 0.0058(6) 0.0014(9)
C33 0.0232(8) 0.0404(10) 0.0371(9) 0.0100(7) 0.0094(7) -0.0043(7)
C34 0.0160(7) 0.0410(9) 0.0363(9) -0.0011(7) 0.0073(6) 0.0010(6)
C35 0.0155(5) 0.0127(5) 0.0108(5) -0.0005(4) 0.0027(4) -0.0002(4)
C36 0.0153(6) 0.0144(6) 0.0122(5) 0.0006(4) 0.0011(4) 0.0017(4)
C37 0.0184(6) 0.0165(6) 0.0101(5) 0.0014(4) 0.0005(4) 0.0016(5)
C38 0.0165(6) 0.0146(6) 0.0113(5) -0.0004(4) 0.0020(4) 0.0006(4)
C39 0.0156(6) 0.0141(5) 0.0124(5) 0.0004(4) 0.0014(4) 0.0013(4)
C40 0.0158(6) 0.0131(5) 0.0100(5) 0.0012(4) 0.0008(4) -0.0010(4)
C41 0.0129(5) 0.0145(5) 0.0107(5) 0.0012(4) 0.0015(4) 0.0007(4)
C42 0.0143(5) 0.0118(5) 0.0122(5) 0.0016(4) 0.0019(4) -0.0002(4)
C43 0.0149(5) 0.0160(6) 0.0105(5) 0.0001(4) 0.0017(4) 0.0008(4)
C44 0.0172(6) 0.0169(6) 0.0110(5) 0.0024(4) 0.0016(4) 0.0017(5)
C45 0.0149(5) 0.0143(5) 0.0133(5) 0.0016(4) 0.0031(4) 0.0016(4)
C46 0.0138(5) 0.0144(6) 0.0123(5) -0.0005(4) 0.0021(4) 0.0013(4)
C47 0.0189(6) 0.0179(6) 0.0118(5) 0.0001(4) -0.0002(4) 0.0057(5)
C48 0.0249(7) 0.0296(8) 0.0129(6) 0.0007(5) -0.0022(5) 0.0111(6)
C49 0.0302(8) 0.0180(7) 0.0251(7) 0.0002(5) -0.0048(6) 0.0068(6)
C50 0.0181(6) 0.0306(8) 0.0199(6) 0.0014(6) 0.0021(5) 0.0055(6)
C51 0.0184(6) 0.0195(6) 0.0113(5) 0.0003(4) 0.0027(4) 0.0035(5)
C52 0.0279(7) 0.0354(8) 0.0117(6) 0.0014(5) 0.0042(5) 0.0104(6)
C53 0.0214(7) 0.0394(9) 0.0211(7) -0.0020(6) 0.0061(5) -0.0018(6)
C54 0.0367(8) 0.0208(7) 0.0232(7) -0.0028(5) 0.0093(6) 0.0068(6)
C55 0.0216(6) 0.0183(6) 0.0107(5) -0.0013(4) 0.0005(5) -0.0007(5)
C56 0.0306(8) 0.0335(8) 0.0172(6) -0.0015(6) -0.0014(6) -0.0137(7)
C57 0.0315(8) 0.0200(7) 0.0155(6) -0.0022(5) 0.0028(5) 0.0059(6)
C58 0.0273(7) 0.0255(7) 0.0113(5) -0.0024(5) -0.0022(5) 0.0057(6)
C59 0.0201(6) 0.0132(6) 0.0160(6) 0.0024(4) 0.0024(5) 0.0012(5)
C60 0.0279(8) 0.0181(7) 0.0310(8) 0.0042(6) -0.0049(6) 0.0052(6)
C61 0.0329(8) 0.0199(7) 0.0253(7) 0.0050(5) 0.0124(6) -0.0016(6)
C62 0.0313(8) 0.0134(6) 0.0211(6) -0.0007(5) 0.0030(6) -0.0005(5)
C63 0.0240(7) 0.0187(6) 0.0234(7) -0.0021(5) 0.0127(5) 0.0024(5)
C64 0.0224(7) 0.0208(7) 0.0181(6) -0.0006(5) 0.0108(5) 0.0003(5)
C65 0.368(8) 0.094(4) 0.138(5) -0.004(3) 0.063(6) 0.121(5)
C66 0.364(8) 0.156(6) 0.100(3) -0.011(3) -0.067(5) 0.132(6)
C67 0.180(4) 0.179(5) 0.092(3) -0.055(3) -0.057(3) 0.122(4)
C68 0.151(5) 0.297(10) 0.266(8) -0.082(7) -0.102(5) 0.111(6)
C69 0.113(5) 0.310(11) 0.341(11) -0.174(9) 0.034(6) 0.040(5)

loop_
_atom_type_symbol
_atom_type_description
_atom_type_scat_dispersion_real
_atom_type_scat_dispersion_imag
_atom_type_scat_source
C C 0.0033 0.0016 'International Tables Vol C Tables 4.2.6.8 and 6.1.1.4'
H H 0.0000 0.0000 'International Tables Vol C Tables 4.2.6.8 and 6.1.1.4'
O O 0.0106 0.0060 'International Tables Vol C Tables 4.2.6.8 and 6.1.1.4'
P P 0.1023 0.0942 'International Tables Vol C Tables 4.2.6.8 and 6.1.1.4'
Rh Rh -1.1178 0.9187 'International Tables Vol C Tables 4.2.6.8 and 6.1.1.4'

loop_
_geom_angle_atom_site_label_1
_geom_angle_atom_site_label_2
_geom_angle_atom_site_label_3
_geom_angle
_geom_angle_site_symmetry_1
_geom_angle_site_symmetry_3
_geom_angle_publ_flag
C1 Rh1 P1 77.68(4) . . ?
C1 Rh1 P2 77.87(4) . . ?
P1 Rh1 P2 155.490(13) . . ?
C1 Rh1 C64 160.39(5) . . ?
P1 Rh1 C64 83.21(4) . . ?
P2 Rh1 C64 121.30(4) . . ?
C1 Rh1 C63 163.41(5) . . ?
P1 Rh1 C63 118.91(4) . . ?
P2 Rh1 C63 85.54(4) . . ?
C64 Rh1 C63 36.01(5) . . ?
O2 P1 O1 105.75(5) . . ?
O2 P1 O3 103.74(5) . . ?
O1 P1 O3 95.53(5) . . ?
O2 P1 Rh1 114.13(4) . . ?
O1 P1 Rh1 110.47(4) . . ?
O3 P1 Rh1 124.51(4) . . ?
O6 P2 O4 105.11(5) . . ?
O6 P2 O5 103.56(5) . . ?
O4 P2 O5 95.35(5) . . ?
O6 P2 Rh1 113.70(4) . . ?
O4 P2 Rh1 110.00(4) . . ?
O5 P2 Rh1 126.12(4) . . ?
C2 O1 P1 111.77(8) . . ?
C7 O2 P1 123.72(8) . . ?
C14 O3 P1 120.55(8) . . ?
C6 O4 P2 111.77(8) . . ?
C35 O5 P2 115.25(8) . . ?
C42 O6 P2 131.16(8) . . ?
C2 C1 C6 115.07(11) . . ?
C2 C1 Rh1 122.46(9) . . ?
C6 C1 Rh1 122.43(9) . . ?
C3 C2 C1 124.05(12) . . ?
C3 C2 O1 118.61(12) . . ?
C1 C2 O1 117.34(11) . . ?
C2 C3 C4 117.72(13) . . ?
C2 C3 H3 121.1 . . ?
C4 C3 H3 121.2 . . ?
C5 C4 C3 121.08(12) . . ?
C5 C4 H4 119.5 . . ?
C3 C4 H4 119.4 . . ?
C6 C5 C4 118.28(12) . . ?
C6 C5 H5 120.9 . . ?
C4 C5 H5 120.9 . . ?
C5 C6 C1 123.77(12) . . ?
C5 C6 O4 118.76(11) . . ?
C1 C6 O4 117.46(11) . . ?
C12 C7 C8 123.16(12) . . ?
C12 C7 O2 117.28(11) . . ?
C8 C7 O2 119.32(11) . . ?
C9 C8 C7 115.46(12) . . ?
C9 C8 C19 122.03(11) . . ?
C7 C8 C19 122.38(11) . . ?
C8 C9 C10 123.55(12) . . ?
C8 C9 H9 118.2 . . ?
C10 C9 H9 118.2 . . ?
C11 C10 C9 117.86(12) . . ?
C11 C10 C23 122.28(12) . . ?
C9 C10 C23 119.86(12) . . ?
C10 C11 C12 121.13(13) . . ?
C10 C11 H11 119.4 . . ?
C12 C11 H11 119.4 . . ?
C7 C12 C11 118.26(12) . . ?
C7 C12 C13 122.13(12) . . ?
C11 C12 C13 119.47(12) . . ?
C18 C13 C14 118.50(12) . . ?
C18 C13 C12 118.61(12) . . ?
C14 C13 C12 122.89(12) . . ?
C13 C14 O3 116.81(11) . . ?
C13 C14 C15 122.45(12) . . ?
O3 C14 C15 120.55(12) . . ?
C16 C15 C14 115.72(12) . . ?
C16 C15 C27 120.44(12) . . ?
C14 C15 C27 123.75(12) . . ?
C17 C16 C15 123.93(13) . . ?
C17 C16 H16 118.0 . . ?
C15 C16 H16 118.0 . . ?
C18 C17 C16 117.52(13) . . ?
C18 C17 C31 120.34(13) . . ?
C16 C17 C31 122.11(13) . . ?
C17 C18 C13 121.51(13) . . ?
C17 C18 H18 119.3 . . ?
C13 C18 H18 119.2 . . ?
C8 C19 C22 111.26(11) . . ?
C8 C19 C21 111.81(10) . . ?
C22 C19 C21 107.84(11) . . ?
C8 C19 C20 109.61(11) . . ?
C22 C19 C20 107.22(11) . . ?
C21 C19 C20 108.96(11) . . ?
C19 C20 H20A 109.5 . . ?
C19 C20 H20B 109.4 . . ?
H20A C20 H20B 109.5 . . ?
C19 C20 H20C 109.5 . . ?
H20A C20 H20C 109.5 . . ?
H20B C20 H20C 109.5 . . ?
C19 C21 H21A 109.4 . . ?
C19 C21 H21B 109.5 . . ?
H21A C21 H21B 109.5 . . ?
C19 C21 H21C 109.5 . . ?
H21A C21 H21C 109.5 . . ?
H21B C21 H21C 109.5 . . ?
C19 C22 H22A 109.5 . . ?
C19 C22 H22B 109.5 . . ?
H22A C22 H22B 109.5 . . ?
C19 C22 H22C 109.4 . . ?
H22A C22 H22C 109.5 . . ?
H22B C22 H22C 109.5 . . ?
C25 C23 C10 112.08(12) . . ?
C25 C23 C26 108.44(14) . . ?
C10 C23 C26 108.67(12) . . ?
C25 C23 C24 108.29(14) . . ?
C10 C23 C24 109.95(12) . . ?
C26 C23 C24 109.36(12) . . ?
C23 C24 H24A 109.5 . . ?
C23 C24 H24B 109.5 . . ?
H24A C24 H24B 109.5 . . ?
C23 C24 H24C 109.4 . . ?
H24A C24 H24C 109.5 . . ?
H24B C24 H24C 109.5 . . ?
C23 C25 H25A 109.4 . . ?
C23 C25 H25B 109.5 . . ?
H25A C25 H25B 109.5 . . ?
C23 C25 H25C 109.5 . . ?
H25A C25 H25C 109.5 . . ?
H25B C25 H25C 109.5 . . ?
C23 C26 H26A 109.4 . . ?
C23 C26 H26B 109.5 . . ?
H26A C26 H26B 109.5 . . ?
C23 C26 H26C 109.5 . . ?
H26A C26 H26C 109.5 . . ?
H26B C26 H26C 109.5 . . ?
C30 C27 C29 107.52(14) . . ?
C30 C27 C15 112.29(12) . . ?
C29 C27 C15 111.69(13) . . ?
C30 C27 C28 109.35(14) . . ?
C29 C27 C28 106.66(13) . . ?
C15 C27 C28 109.15(13) . . ?
C27 C28 H28A 109.4 . . ?
C27 C28 H28B 109.5 . . ?
H28A C28 H28B 109.5 . . ?
C27 C28 H28C 109.4 . . ?
H28A C28 H28C 109.5 . . ?
H28B C28 H28C 109.5 . . ?
C27 C29 H29A 109.4 . . ?
C27 C29 H29B 109.5 . . ?
H29A C29 H29B 109.5 . . ?
C27 C29 H29C 109.5 . . ?
H29A C29 H29C 109.5 . . ?
H29B C29 H29C 109.5 . . ?
C27 C30 H30A 109.4 . . ?
C27 C30 H30B 109.6 . . ?
H30A C30 H30B 109.5 . . ?
C27 C30 H30C 109.5 . . ?
H30A C30 H30C 109.5 . . ?
H30B C30 H30C 109.5 . . ?
C17 C31 C34 111.75(13) . . ?
C17 C31 C33 109.17(13) . . ?
C34 C31 C33 108.92(13) . . ?
C17 C31 C32 110.36(12) . . ?
C34 C31 C32 107.28(15) . . ?
C33 C31 C32 109.32(15) . . ?
C31 C32 H32A 109.5 . . ?
C31 C32 H32B 109.5 . . ?
H32A C32 H32B 109.5 . . ?
C31 C32 H32C 109.5 . . ?
H32A C32 H32C 109.5 . . ?
H32B C32 H32C 109.5 . . ?
C31 C33 H33A 109.4 . . ?
C31 C33 H33B 109.5 . . ?
H33A C33 H33B 109.5 . . ?
C31 C33 H33C 109.5 . . ?
H33A C33 H33C 109.5 . . ?
H33B C33 H33C 109.5 . . ?
C31 C34 H34A 109.6 . . ?
C31 C34 H34B 109.4 . . ?
H34A C34 H34B 109.5 . . ?
C31 C34 H34C 109.4 . . ?
H34A C34 H34C 109.5 . . ?
H34B C34 H34C 109.5 . . ?
C40 C35 O5 117.16(11) . . ?
C40 C35 C36 122.74(11) . . ?
O5 C35 C36 120.10(11) . . ?
C37 C36 C35 115.90(11) . . ?
C37 C36 C47 121.68(11) . . ?
C35 C36 C47 122.41(11) . . ?
C38 C37 C36 123.40(11) . . ?
C38 C37 H37 118.3 . . ?
C36 C37 H37 118.3 . . ?
C37 C38 C39 117.47(12) . . ?
C37 C38 C51 122.99(11) . . ?
C39 C38 C51 119.52(11) . . ?
C40 C39 C38 121.61(12) . . ?
C40 C39 H39 119.2 . . ?
C38 C39 H39 119.2 . . ?
C35 C40 C39 118.01(11) . . ?
C35 C40 C41 122.73(11) . . ?
C39 C40 C41 119.21(11) . . ?
C42 C41 C46 118.14(11) . . ?
C42 C41 C40 124.14(11) . . ?
C46 C41 C40 117.66(11) . . ?
C41 C42 O6 119.78(11) . . ?
C41 C42 C43 122.49(11) . . ?
O6 C42 C43 117.35(11) . . ?
C44 C43 C42 116.18(11) . . ?
C44 C43 C55 121.06(11) . . ?
C42 C43 C55 122.74(11) . . ?
C43 C44 C45 123.57(12) . . ?
C43 C44 H44 118.2 . . ?
C45 C44 H44 118.2 . . ?
C46 C45 C44 117.54(12) . . ?
C46 C45 C59 123.00(11) . . ?
C44 C45 C59 119.46(11) . . ?
C45 C46 C41 121.74(12) . . ?
C45 C46 H46 119.1 . . ?
C41 C46 H46 119.2 . . ?
C49 C47 C48 107.24(12) . . ?
C49 C47 C50 110.28(12) . . ?
C48 C47 C50 106.95(12) . . ?
C49 C47 C36 111.35(11) . . ?
C48 C47 C36 111.02(11) . . ?
C50 C47 C36 109.88(11) . . ?
C47 C48 H48A 109.5 . . ?
C47 C48 H48B 109.6 . . ?
H48A C48 H48B 109.5 . . ?
C47 C48 H48C 109.4 . . ?
H48A C48 H48C 109.5 . . ?
H48B C48 H48C 109.5 . . ?
C47 C49 H49A 109.4 . . ?
C47 C49 H49B 109.5 . . ?
H49A C49 H49B 109.5 . . ?
C47 C49 H49C 109.5 . . ?
H49A C49 H49C 109.5 . . ?
H49B C49 H49C 109.5 . . ?
C47 C50 H50A 109.4 . . ?
C47 C50 H50B 109.5 . . ?
H50A C50 H50B 109.5 . . ?
C47 C50 H50C 109.5 . . ?
H50A C50 H50C 109.5 . . ?
H50B C50 H50C 109.5 . . ?
C52 C51 C38 112.64(11) . . ?
C52 C51 C54 108.58(12) . . ?
C38 C51 C54 110.02(11) . . ?
C52 C51 C53 107.94(12) . . ?
C38 C51 C53 108.41(11) . . ?
C54 C51 C53 109.19(12) . . ?
C51 C52 H52A 109.4 . . ?
C51 C52 H52B 109.5 . . ?
H52A C52 H52B 109.5 . . ?
C51 C52 H52C 109.5 . . ?
H52A C52 H52C 109.5 . . ?
H52B C52 H52C 109.5 . . ?
C51 C53 H53A 109.5 . . ?
C51 C53 H53B 109.5 . . ?
H53A C53 H53B 109.5 . . ?
C51 C53 H53C 109.5 . . ?
H53A C53 H53C 109.5 . . ?
H53B C53 H53C 109.5 . . ?
C51 C54 H54A 109.5 . . ?
C51 C54 H54B 109.5 . . ?
H54A C54 H54B 109.5 . . ?
C51 C54 H54C 109.4 . . ?
H54A C54 H54C 109.5 . . ?
H54B C54 H54C 109.5 . . ?
C57 C55 C43 110.20(11) . . ?
C57 C55 C58 108.35(11) . . ?
C43 C55 C58 110.74(11) . . ?
C57 C55 C56 110.40(12) . . ?
C43 C55 C56 110.97(11) . . ?
C58 C55 C56 106.06(12) . . ?
C55 C56 H56A 109.6 . . ?
C55 C56 H56B 109.4 . . ?
H56A C56 H56B 109.5 . . ?
C55 C56 H56C 109.4 . . ?
H56A C56 H56C 109.5 . . ?
H56B C56 H56C 109.5 . . ?
C55 C57 H57A 109.4 . . ?
C55 C57 H57B 109.4 . . ?
H57A C57 H57B 109.5 . . ?
C55 C57 H57C 109.6 . . ?
H57A C57 H57C 109.5 . . ?
H57B C57 H57C 109.5 . . ?
C55 C58 H58A 109.5 . . ?
C55 C58 H58B 109.5 . . ?
H58A C58 H58B 109.5 . . ?
C55 C58 H58C 109.4 . . ?
H58A C58 H58C 109.5 . . ?
H58B C58 H58C 109.5 . . ?
C62 C59 C45 111.88(11) . . ?
C62 C59 C61 108.41(12) . . ?
C45 C59 C61 108.28(11) . . ?
C62 C59 C60 108.34(12) . . ?
C45 C59 C60 111.03(11) . . ?
C61 C59 C60 108.82(12) . . ?
C59 C60 H60A 109.5 . . ?
C59 C60 H60B 109.5 . . ?
H60A C60 H60B 109.5 . . ?
C59 C60 H60C 109.4 . . ?
H60A C60 H60C 109.5 . . ?
H60B C60 H60C 109.5 . . ?
C59 C61 H61A 109.4 . . ?
C59 C61 H61B 109.5 . . ?
H61A C61 H61B 109.5 . . ?
C59 C61 H61C 109.5 . . ?
H61A C61 H61C 109.5 . . ?
H61B C61 H61C 109.5 . . ?
C59 C62 H62A 109.5 . . ?
C59 C62 H62B 109.5 . . ?
H62A C62 H62B 109.5 . . ?
C59 C62 H62C 109.5 . . ?
H62A C62 H62C 109.5 . . ?
H62B C62 H62C 109.5 . . ?
C64 C63 Rh1 71.32(8) . . ?
C64 C63 H63A 122.3(12) . . ?
Rh1 C63 H63A 107.9(12) . . ?
C64 C63 H63B 120.4(12) . . ?
Rh1 C63 H63B 108.0(12) . . ?
H63A C63 H63B 114.4(17) . . ?
C63 C64 Rh1 72.66(8) . . ?
C63 C64 H64A 120.1(12) . . ?
Rh1 C64 H64A 107.5(12) . . ?
C63 C64 H64B 120.3(12) . . ?
Rh1 C64 H64B 109.2(11) . . ?
H64A C64 H64B 115.7(16) . . ?
C66 C65 H65A 109.5 . . ?
C66 C65 H65B 109.4 . . ?
H65A C65 H65B 109.5 . . ?
C66 C65 H65C 109.5 . . ?
H65A C65 H65C 109.5 . . ?
H65B C65 H65C 109.5 . . ?
C67 C66 C65 112.8(5) . . ?
C67 C66 H66A 109.0 . . ?
C65 C66 H66A 109.0 . . ?
C67 C66 H66B 109.0 . . ?
C65 C66 H66B 109.1 . . ?
H66A C66 H66B 107.8 . . ?
C68 C67 C66 122.1(6) . . ?
C68 C67 H67A 106.8 . . ?
C66 C67 H67A 106.8 . . ?
C68 C67 H67B 106.8 . . ?
C66 C67 H67B 106.8 . . ?
H67A C67 H67B 106.6 . . ?
C69 C68 C67 120.1(7) . . ?
C69 C68 H68A 107.3 . . ?
C67 C68 H68A 107.3 . . ?
C69 C68 H68B 107.3 . . ?
C67 C68 H68B 107.3 . . ?
H68A C68 H68B 106.9 . . ?
C68 C69 H69A 109.5 . . ?
C68 C69 H69B 109.4 . . ?
H69A C69 H69B 109.5 . . ?
C68 C69 H69C 109.5 . . ?
H69A C69 H69C 109.5 . . ?
H69B C69 H69C 109.5 . . ?

loop_
_geom_bond_atom_site_label_1
_geom_bond_atom_site_label_2
_geom_bond_distance
_geom_bond_site_symmetry_2
_geom_bond_publ_flag
Rh1 C1 2.0233(12) . ?
Rh1 P1 2.2076(3) . ?
Rh1 P2 2.2165(3) . ?
Rh1 C64 2.2184(14) . ?
Rh1 C63 2.2353(14) . ?
P1 O2 1.6053(9) . ?
P1 O1 1.6187(10) . ?
P1 O3 1.6194(10) . ?
P2 O6 1.5974(10) . ?
P2 O4 1.6220(10) . ?
P2 O5 1.6234(10) . ?
O1 C2 1.4030(15) . ?
O2 C7 1.4039(15) . ?
O3 C14 1.4015(16) . ?
O4 C6 1.4051(15) . ?
O5 C35 1.4036(15) . ?
O6 C42 1.3941(15) . ?
C1 C2 1.3947(18) . ?
C1 C6 1.3947(17) . ?
C2 C3 1.3896(18) . ?
C3 C4 1.395(2) . ?
C3 H3 0.9500 . ?
C4 C5 1.389(2) . ?
C4 H4 0.9500 . ?
C5 C6 1.3870(18) . ?
C5 H5 0.9500 . ?
C7 C12 1.3915(18) . ?
C7 C8 1.4030(17) . ?
C8 C9 1.3984(18) . ?
C8 C19 1.5389(18) . ?
C9 C10 1.4036(19) . ?
C9 H9 0.9500 . ?
C10 C11 1.3900(19) . ?
C10 C23 1.5343(19) . ?
C11 C12 1.4016(18) . ?
C11 H11 0.9500 . ?
C12 C13 1.4853(18) . ?
C13 C18 1.3972(19) . ?
C13 C14 1.3981(18) . ?
C14 C15 1.4022(18) . ?
C15 C16 1.4009(19) . ?
C15 C27 1.5455(19) . ?
C16 C17 1.395(2) . ?
C16 H16 0.9500 . ?
C17 C18 1.3888(19) . ?
C17 C31 1.530(2) . ?
C18 H18 0.9500 . ?
C19 C22 1.5390(19) . ?
C19 C21 1.5396(19) . ?
C19 C20 1.5446(19) . ?
C20 H20A 0.9800 . ?
C20 H20B 0.9800 . ?
C20 H20C 0.9800 . ?
C21 H21A 0.9800 . ?
C21 H21B 0.9799 . ?
C21 H21C 0.9800 . ?
C22 H22A 0.9800 . ?
C22 H22B 0.9800 . ?
C22 H22C 0.9800 . ?
C23 C25 1.533(2) . ?
C23 C26 1.536(2) . ?
C23 C24 1.536(2) . ?
C24 H24A 0.9800 . ?
C24 H24B 0.9800 . ?
C24 H24C 0.9800 . ?
C25 H25A 0.9800 . ?
C25 H25B 0.9800 . ?
C25 H25C 0.9800 . ?
C26 H26A 0.9800 . ?
C26 H26B 0.9800 . ?
C26 H26C 0.9800 . ?
C27 C30 1.528(2) . ?
C27 C29 1.533(2) . ?
C27 C28 1.549(2) . ?
C28 H28A 0.9800 . ?
C28 H28B 0.9800 . ?
C28 H28C 0.9800 . ?
C29 H29A 0.9800 . ?
C29 H29B 0.9800 . ?
C29 H29C 0.9800 . ?
C30 H30A 0.9800 . ?
C30 H30B 0.9800 . ?
C30 H30C 0.9800 . ?
C31 C34 1.534(2) . ?
C31 C33 1.537(2) . ?
C31 C32 1.539(2) . ?
C32 H32A 0.9800 . ?
C32 H32B 0.9800 . ?
C32 H32C 0.9800 . ?
C33 H33A 0.9800 . ?
C33 H33B 0.9800 . ?
C33 H33C 0.9800 . ?
C34 H34A 0.9800 . ?
C34 H34B 0.9800 . ?
C34 H34C 0.9800 . ?
C35 C40 1.3951(17) . ?
C35 C36 1.4037(17) . ?
C36 C37 1.4012(18) . ?
C36 C47 1.5412(18) . ?
C37 C38 1.3968(18) . ?
C37 H37 0.9500 . ?
C38 C39 1.3988(17) . ?
C38 C51 1.5333(18) . ?
C39 C40 1.3962(17) . ?
C39 H39 0.9500 . ?
C40 C41 1.4935(17) . ?
C41 C42 1.3932(17) . ?
C41 C46 1.4023(17) . ?
C42 C43 1.4078(17) . ?
C43 C44 1.3935(18) . ?
C43 C55 1.5391(18) . ?
C44 C45 1.4000(18) . ?
C44 H44 0.9500 . ?
C45 C46 1.3896(17) . ?
C45 C59 1.5330(18) . ?
C46 H46 0.9499 . ?
C47 C49 1.535(2) . ?
C47 C48 1.5372(18) . ?
C47 C50 1.541(2) . ?
C48 H48A 0.9800 . ?
C48 H48B 0.9800 . ?
C48 H48C 0.9800 . ?
C49 H49A 0.9800 . ?
C49 H49B 0.9800 . ?
C49 H49C 0.9800 . ?
C50 H50A 0.9801 . ?
C50 H50B 0.9800 . ?
C50 H50C 0.9800 . ?
C51 C52 1.5315(18) . ?
C51 C54 1.535(2) . ?
C51 C53 1.539(2) . ?
C52 H52A 0.9800 . ?
C52 H52B 0.9800 . ?
C52 H52C 0.9800 . ?
C53 H53A 0.9800 . ?
C53 H53B 0.9800 . ?
C53 H53C 0.9800 . ?
C54 H54A 0.9800 . ?
C54 H54B 0.9800 . ?
C54 H54C 0.9800 . ?
C55 C57 1.538(2) . ?
C55 C58 1.5404(19) . ?
C55 C56 1.544(2) . ?
C56 H56A 0.9800 . ?
C56 H56B 0.9800 . ?
C56 H56C 0.9800 . ?
C57 H57A 0.9800 . ?
C57 H57B 0.9800 . ?
C57 H57C 0.9800 . ?
C58 H58A 0.9800 . ?
C58 H58B 0.9800 . ?
C58 H58C 0.9800 . ?
C59 C62 1.5319(19) . ?
C59 C61 1.535(2) . ?
C59 C60 1.540(2) . ?
C60 H60A 0.9800 . ?
C60 H60B 0.9800 . ?
C60 H60C 0.9800 . ?
C61 H61A 0.9800 . ?
C61 H61B 0.9800 . ?
C61 H61C 0.9800 . ?
C62 H62A 0.9800 . ?
C62 H62B 0.9800 . ?
C62 H62C 0.9800 . ?
C63 C64 1.377(2) . ?
C63 H63A 0.926(14) . ?
C63 H63B 0.947(15) . ?
C64 H64A 0.953(14) . ?
C64 H64B 0.964(14) . ?
C65 C66 1.550(11) . ?
C65 H65A 0.9800 . ?
C65 H65B 0.9800 . ?
C65 H65C 0.9800 . ?
C66 C67 1.506(10) . ?
C66 H66A 0.9900 . ?
C66 H66B 0.9900 . ?
C67 C68 1.505(11) . ?
C67 H67A 0.9900 . ?
C67 H67B 0.9900 . ?
C68 C69 1.423(12) . ?
C68 H68A 0.9900 . ?
C68 H68B 0.9900 . ?
C69 H69A 0.9800 . ?
C69 H69B 0.9800 . ?
C69 H69C 0.9800 . ?

loop_
_geom_torsion_atom_site_label_1
_geom_torsion_atom_site_label_2
_geom_torsion_atom_site_label_3
_geom_torsion_atom_site_label_4
_geom_torsion
_geom_torsion_site_symmetry_1
_geom_torsion_site_symmetry_2
_geom_torsion_site_symmetry_3
_geom_torsion_site_symmetry_4
_geom_torsion_publ_flag
C1 Rh1 P1 O2 123.14(5) . . . . ?
P2 Rh1 P1 O2 126.91(5) . . . . ?
C64 Rh1 P1 O2 -52.44(6) . . . . ?
C63 Rh1 P1 O2 -57.34(6) . . . . ?
C1 Rh1 P1 O1 4.15(5) . . . . ?
P2 Rh1 P1 O1 7.92(5) . . . . ?
C64 Rh1 P1 O1 -171.43(6) . . . . ?
C63 Rh1 P1 O1 -176.33(6) . . . . ?
C1 Rh1 P1 O3 -108.27(6) . . . . ?
P2 Rh1 P1 O3 -104.50(5) . . . . ?
C64 Rh1 P1 O3 76.16(6) . . . . ?
C63 Rh1 P1 O3 71.26(7) . . . . ?
C1 Rh1 P2 O6 122.04(5) . . . . ?
P1 Rh1 P2 O6 118.27(5) . . . . ?
C64 Rh1 P2 O6 -62.49(6) . . . . ?
C63 Rh1 P2 O6 -58.00(6) . . . . ?
C1 Rh1 P2 O4 4.48(5) . . . . ?
P1 Rh1 P2 O4 0.72(6) . . . . ?
C64 Rh1 P2 O4 179.96(6) . . . . ?
C63 Rh1 P2 O4 -175.55(6) . . . . ?
C1 Rh1 P2 O5 -108.37(6) . . . . ?
P1 Rh1 P2 O5 -112.13(5) . . . . ?
C64 Rh1 P2 O5 67.11(7) . . . . ?
C63 Rh1 P2 O5 71.59(6) . . . . ?
O2 P1 O1 C2 -127.13(8) . . . . ?
O3 P1 O1 C2 126.89(8) . . . . ?
Rh1 P1 O1 C2 -3.17(9) . . . . ?
O1 P1 O2 C7 -56.19(11) . . . . ?
O3 P1 O2 C7 43.71(11) . . . . ?
Rh1 P1 O2 C7 -177.82(8) . . . . ?
O2 P1 O3 C14 46.87(10) . . . . ?
O1 P1 O3 C14 154.60(9) . . . . ?
Rh1 P1 O3 C14 -85.88(10) . . . . ?
O6 P2 O4 C6 -130.12(8) . . . . ?
O5 P2 O4 C6 124.25(9) . . . . ?
Rh1 P2 O4 C6 -7.36(9) . . . . ?
O6 P2 O5 C35 70.34(9) . . . . ?
O4 P2 O5 C35 177.30(8) . . . . ?
Rh1 P2 O5 C35 -63.12(9) . . . . ?
O4 P2 O6 C42 -90.61(11) . . . . ?
O5 P2 O6 C42 8.85(12) . . . . ?
Rh1 P2 O6 C42 149.04(10) . . . . ?
P1 Rh1 C1 C2 -5.18(10) . . . . ?
P2 Rh1 C1 C2 176.42(11) . . . . ?
C64 Rh1 C1 C2 8.0(2) . . . . ?
C63 Rh1 C1 C2 176.28(16) . . . . ?
P1 Rh1 C1 C6 177.17(11) . . . . ?
P2 Rh1 C1 C6 -1.24(10) . . . . ?
C64 Rh1 C1 C6 -169.65(14) . . . . ?
C63 Rh1 C1 C6 -1.4(3) . . . . ?
C6 C1 C2 C3 2.02(19) . . . . ?
Rh1 C1 C2 C3 -175.80(10) . . . . ?
C6 C1 C2 O1 -177.30(11) . . . . ?
Rh1 C1 C2 O1 4.88(16) . . . . ?
P1 O1 C2 C3 -179.95(10) . . . . ?
P1 O1 C2 C1 -0.60(14) . . . . ?
C1 C2 C3 C4 -1.1(2) . . . . ?
O1 C2 C3 C4 178.26(11) . . . . ?
C2 C3 C4 C5 -0.4(2) . . . . ?
C3 C4 C5 C6 0.8(2) . . . . ?
C4 C5 C6 C1 0.3(2) . . . . ?
C4 C5 C6 O4 179.58(12) . . . . ?
C2 C1 C6 C5 -1.62(19) . . . . ?
Rh1 C1 C6 C5 176.20(10) . . . . ?
C2 C1 C6 O4 179.08(11) . . . . ?
Rh1 C1 C6 O4 -3.11(16) . . . . ?
P2 O4 C6 C5 -172.44(10) . . . . ?
P2 O4 C6 C1 6.90(14) . . . . ?
P1 O2 C7 C12 -66.32(14) . . . . ?
P1 O2 C7 C8 119.13(11) . . . . ?
C12 C7 C8 C9 8.19(19) . . . . ?
O2 C7 C8 C9 -177.60(11) . . . . ?
C12 C7 C8 C19 -167.71(12) . . . . ?
O2 C7 C8 C19 6.50(18) . . . . ?
C7 C8 C9 C10 -2.48(19) . . . . ?
C19 C8 C9 C10 173.44(12) . . . . ?
C8 C9 C10 C11 -3.5(2) . . . . ?
C8 C9 C10 C23 176.04(13) . . . . ?
C9 C10 C11 C12 4.2(2) . . . . ?
C23 C10 C11 C12 -175.29(13) . . . . ?
C8 C7 C12 C11 -7.6(2) . . . . ?
O2 C7 C12 C11 178.05(12) . . . . ?
C8 C7 C12 C13 168.04(12) . . . . ?
O2 C7 C12 C13 -6.28(18) . . . . ?
C10 C11 C12 C7 1.0(2) . . . . ?
C10 C11 C12 C13 -174.75(13) . . . . ?
C7 C12 C13 C18 -127.34(14) . . . . ?
C11 C12 C13 C18 48.29(19) . . . . ?
C7 C12 C13 C14 53.56(19) . . . . ?
C11 C12 C13 C14 -130.82(14) . . . . ?
C18 C13 C14 O3 179.16(12) . . . . ?
C12 C13 C14 O3 -1.73(19) . . . . ?
C18 C13 C14 C15 -5.9(2) . . . . ?
C12 C13 C14 C15 173.25(13) . . . . ?
P1 O3 C14 C13 -71.02(14) . . . . ?
P1 O3 C14 C15 113.90(12) . . . . ?
C13 C14 C15 C16 6.7(2) . . . . ?
O3 C14 C15 C16 -178.54(12) . . . . ?
C13 C14 C15 C27 -169.90(13) . . . . ?
O3 C14 C15 C27 4.9(2) . . . . ?
C14 C15 C16 C17 -2.4(2) . . . . ?
C27 C15 C16 C17 174.32(14) . . . . ?
C15 C16 C17 C18 -2.6(2) . . . . ?
C15 C16 C17 C31 179.46(14) . . . . ?
C16 C17 C18 C13 3.6(2) . . . . ?
C31 C17 C18 C13 -178.44(14) . . . . ?
C14 C13 C18 C17 0.5(2) . . . . ?
C12 C13 C18 C17 -178.68(13) . . . . ?
C9 C8 C19 C22 -2.59(17) . . . . ?
C7 C8 C19 C22 173.04(12) . . . . ?
C9 C8 C19 C21 118.05(14) . . . . ?
C7 C8 C19 C21 -66.31(16) . . . . ?
C9 C8 C19 C20 -121.01(13) . . . . ?
C7 C8 C19 C20 54.63(16) . . . . ?
C11 C10 C23 C25 0.2(2) . . . . ?
C9 C10 C23 C25 -179.33(15) . . . . ?
C11 C10 C23 C26 120.03(15) . . . . ?
C9 C10 C23 C26 -59.50(17) . . . . ?
C11 C10 C23 C24 -120.31(15) . . . . ?
C9 C10 C23 C24 60.16(18) . . . . ?
C16 C15 C27 C30 115.23(16) . . . . ?
C14 C15 C27 C30 -68.35(19) . . . . ?
C16 C15 C27 C29 -5.6(2) . . . . ?
C14 C15 C27 C29 170.77(14) . . . . ?
C16 C15 C27 C28 -123.34(15) . . . . ?
C14 C15 C27 C28 53.07(18) . . . . ?
C18 C17 C31 C34 168.80(14) . . . . ?
C16 C17 C31 C34 -13.3(2) . . . . ?
C18 C17 C31 C33 -70.65(18) . . . . ?
C16 C17 C31 C33 107.25(17) . . . . ?
C18 C17 C31 C32 49.5(2) . . . . ?
C16 C17 C31 C32 -132.58(17) . . . . ?
P2 O5 C35 C40 -70.48(13) . . . . ?
P2 O5 C35 C36 110.15(12) . . . . ?
C40 C35 C36 C37 9.09(19) . . . . ?
O5 C35 C36 C37 -171.58(11) . . . . ?
C40 C35 C36 C47 -169.57(12) . . . . ?
O5 C35 C36 C47 9.76(19) . . . . ?
C35 C36 C37 C38 -1.6(2) . . . . ?
C47 C36 C37 C38 177.05(12) . . . . ?
C36 C37 C38 C39 -5.7(2) . . . . ?
C36 C37 C38 C51 172.93(13) . . . . ?
C37 C38 C39 C40 6.03(19) . . . . ?
C51 C38 C39 C40 -172.61(12) . . . . ?
O5 C35 C40 C39 171.83(11) . . . . ?
C36 C35 C40 C39 -8.82(19) . . . . ?
O5 C35 C40 C41 -10.59(18) . . . . ?
C36 C35 C40 C41 168.76(12) . . . . ?
C38 C39 C40 C35 0.87(19) . . . . ?
C38 C39 C40 C41 -176.80(12) . . . . ?
C35 C40 C41 C42 51.63(19) . . . . ?
C39 C40 C41 C42 -130.82(13) . . . . ?
C35 C40 C41 C46 -131.19(13) . . . . ?
C39 C40 C41 C46 46.37(17) . . . . ?
C46 C41 C42 O6 -178.77(11) . . . . ?
C40 C41 C42 O6 -1.60(19) . . . . ?
C46 C41 C42 C43 -5.94(19) . . . . ?
C40 C41 C42 C43 171.23(12) . . . . ?
P2 O6 C42 C41 -46.51(17) . . . . ?
P2 O6 C42 C43 140.30(11) . . . . ?
C41 C42 C43 C44 6.68(19) . . . . ?
O6 C42 C43 C44 179.68(11) . . . . ?
C41 C42 C43 C55 -171.54(12) . . . . ?
O6 C42 C43 C55 1.45(18) . . . . ?
C42 C43 C44 C45 -2.72(19) . . . . ?
C55 C43 C44 C45 175.53(12) . . . . ?
C43 C44 C45 C46 -1.8(2) . . . . ?
C43 C44 C45 C59 177.28(12) . . . . ?
C44 C45 C46 C41 2.67(19) . . . . ?
C59 C45 C46 C41 -176.36(12) . . . . ?
C42 C41 C46 C45 1.04(19) . . . . ?
C40 C41 C46 C45 -176.32(12) . . . . ?
C37 C36 C47 C49 111.10(14) . . . . ?
C35 C36 C47 C49 -70.32(16) . . . . ?
C37 C36 C47 C48 -8.32(18) . . . . ?
C35 C36 C47 C48 170.26(13) . . . . ?
C37 C36 C47 C50 -126.43(13) . . . . ?
C35 C36 C47 C50 52.16(16) . . . . ?
C37 C38 C51 C52 3.62(19) . . . . ?
C39 C38 C51 C52 -177.81(13) . . . . ?
C37 C38 C51 C54 124.91(14) . . . . ?
C39 C38 C51 C54 -56.53(16) . . . . ?
C37 C38 C51 C53 -115.76(14) . . . . ?
C39 C38 C51 C53 62.81(16) . . . . ?
C44 C43 C55 C57 112.56(14) . . . . ?
C42 C43 C55 C57 -69.30(16) . . . . ?
C44 C43 C55 C58 -7.32(18) . . . . ?
C42 C43 C55 C58 170.82(12) . . . . ?
C44 C43 C55 C56 -124.83(14) . . . . ?
C42 C43 C55 C56 53.31(17) . . . . ?
C46 C45 C59 C62 -9.47(18) . . . . ?
C44 C45 C59 C62 171.53(12) . . . . ?
C46 C45 C59 C61 109.94(14) . . . . ?
C44 C45 C59 C61 -69.06(16) . . . . ?
C46 C45 C59 C60 -130.65(14) . . . . ?
C44 C45 C59 C60 50.34(17) . . . . ?
C1 Rh1 C63 C64 -173.34(16) . . . . ?
P1 Rh1 C63 C64 8.29(11) . . . . ?
P2 Rh1 C63 C64 -173.47(9) . . . . ?
C1 Rh1 C64 C63 174.34(14) . . . . ?
P1 Rh1 C64 C63 -172.70(9) . . . . ?
P2 Rh1 C64 C63 7.62(11) . . . . ?
C65 C66 C67 C68 176.1(6) . . . . ?
C66 C67 C68 C69 -179.4(8) . . . . ?
